data_4318442
loop_
_publ_author_name
'Katerina Chryssou'
'Maria Pelecanou'
'Ioannis C. Pirmettis'
'Minas S. Papadopoulos'
'Catherine Raptopoulou'
'Aris Terzis'
'Efstratios Chiotellis'
'Chariklia I. Stassinopoulou'

_publ_section_title
;
 New Oxorhenium(V) Complexes from the Widely Used Diaminedithiol (DADT)
 Ligand System
;
_journal_name_full 'Inorganic Chemistry'
_journal_page_first 4653
_journal_page_last 4663
_journal_paper_doi 10.1021/ic020247s
_journal_volume 41
_journal_year 2002
_chemical_formula_sum 'C32 H48 Cl6 N3 O Re S4'
_chemical_formula_weight 1017.93
_chemical_name_systematic
;
  ?
;
_space_group_IT_number 14
_symmetry_cell_setting monoclinic
_symmetry_space_group_name_Hall '-P 2yn'
_symmetry_space_group_name_H-M 'P 1 21/n 1'
_atom_sites_solution_hydrogens geom
_atom_sites_solution_primary direct
_atom_sites_solution_secondary difmap
_audit_creation_method SHELXL
_cell_angle_alpha 90.00
_cell_angle_beta 90.94(2)
_cell_angle_gamma 90.00
_cell_formula_units_Z 4
_cell_length_a 14.560(9)
_cell_length_b 14.803(9)
_cell_length_c 19.85(1)
_cell_measurement_reflns_used 25
_cell_measurement_temperature 298
_cell_measurement_theta_max 11.6
_cell_measurement_theta_min 5.3
_cell_volume 4278(4)
_computing_cell_refinement 'Program LEAST (UCLA Crystallographic package, C.E.Strouse 1994)'
_computing_data_collection 'Program COLLECT (UCLA Crystallographic package, C.E.Strouse 1994)'
_computing_data_reduction 'Program REDUCE (UCLA Crystallographic package, C.E.Strouse 1994)'
_computing_molecular_graphics ORTEP
_computing_structure_refinement 'SHELXL-93 (Sheldrick, 1993)'
_computing_structure_solution 'SHELXS-86 (Sheldrick, 1986)'
_diffrn_ambient_temperature 298
_diffrn_measurement_device 'Crystal Logic Dual Goniometer'
_diffrn_measurement_method 'theta-2theta scans'
_diffrn_radiation_monochromator graphite
_diffrn_radiation_source 'fine-focus sealed tube'
_diffrn_radiation_type MoK\a
_diffrn_radiation_wavelength 0.71073
_diffrn_reflns_av_R_equivalents 0.0234
_diffrn_reflns_av_sigmaI/netI 0.0581
_diffrn_reflns_limit_h_max 17
_diffrn_reflns_limit_h_min -17
_diffrn_reflns_limit_k_max 0
_diffrn_reflns_limit_k_min -17
_diffrn_reflns_limit_l_max 23
_diffrn_reflns_limit_l_min 0
_diffrn_reflns_number 7768
_diffrn_reflns_theta_max 25.00
_diffrn_reflns_theta_min 1.72
_diffrn_standards_decay_% -2.9%
_diffrn_standards_interval_count 97
_diffrn_standards_number 3
_exptl_absorpt_coefficient_mu 3.44
_exptl_absorpt_correction_T_max 1.00
_exptl_absorpt_correction_T_min 0.70
_exptl_absorpt_correction_type 'psi-scan empirical'
_exptl_crystal_colour red
_exptl_crystal_density_diffrn 1.581
_exptl_crystal_density_meas 1.56
_exptl_crystal_density_method 'floating method'
_exptl_crystal_description parallelipiped
_exptl_crystal_F_000 2040
_exptl_crystal_size_max 0.60
_exptl_crystal_size_mid 0.40
_exptl_crystal_size_min 0.20
_refine_diff_density_max 0.974
_refine_diff_density_min -0.739
_refine_diff_density_rms 0.088
_refine_ls_extinction_method none
_refine_ls_goodness_of_fit_all 1.012
_refine_ls_goodness_of_fit_obs 1.045
_refine_ls_matrix_type full
_refine_ls_number_parameters 580
_refine_ls_number_reflns 7538
_refine_ls_number_restraints 0
_refine_ls_restrained_S_all 1.012
_refine_ls_restrained_S_obs 1.045
_refine_ls_R_factor_all 0.0627
_refine_ls_R_factor_obs 0.0383
_refine_ls_shift/esd_max -0.204
_refine_ls_shift/esd_mean 0.015
_refine_ls_structure_factor_coef Fsqd
_refine_ls_weighting_details 'w=1/[\s^2^(Fo^2^)+(0.0471P)^2^+2.4518P] where P=(Fo^2^+2Fc^2^)/3'
_refine_ls_weighting_scheme calc
_refine_ls_wR_factor_all 0.1080
_refine_ls_wR_factor_obs 0.0935
_reflns_number_observed 5451
_reflns_number_total 7538
_reflns_observed_criterion >2sigma(I)
_cod_data_source_file ic020247s_2.cif
_cod_data_source_block shel93
_cod_depositor_comments
;
The following automatic conversions were performed:

'_refine_ls_weighting_scheme' value 'calc
w=1/[\s^2^(Fo^2^)+(0.0471P)^2^+2.4518P] where P=(Fo^2^+2Fc^2^)/3' was
changed to 'calc'. New tag '_refine_ls_weighting_details' was
created. The value of the new tag was set to
'w=1/[\s^2^(Fo^2^)+(0.0471P)^2^+2.4518P] where P=(Fo^2^+2Fc^2^)/3'.

Automatic conversion script
Id: cif_fix_values 3143 2015-03-26 13:38:13Z robertas 
;
_cod_original_cell_volume 4278(1)
_cod_database_code 4318442

loop_
_symmetry_equiv_pos_as_xyz
'x, y, z'
'x+1/2, -y+1/2, z+1/2'
'-x, -y, -z'
'-x-1/2, y-1/2, -z-1/2'

loop_
_atom_site_aniso_label
_atom_site_aniso_U_11
_atom_site_aniso_U_22
_atom_site_aniso_U_33
_atom_site_aniso_U_23
_atom_site_aniso_U_13
_atom_site_aniso_U_12
Re 0.0748(2) 0.04144(13) 0.05031(14) 0.00085(10) -0.00136(10) 0.00244(11)
O1 0.073(3) 0.060(3) 0.082(3) 0.007(2) 0.011(2) -0.004(2)
S1 0.0781(10) 0.0510(8) 0.0530(8) -0.0040(6) -0.0054(7) 0.0038(7)
S3 0.0888(11) 0.0523(8) 0.0569(8) -0.0004(7) -0.0076(8) 0.0130(8)
S4 0.1144(14) 0.0624(10) 0.0526(8) -0.0034(7) -0.0068(9) 0.0182(9)
N1 0.076(3) 0.043(2) 0.052(2) 0.000(2) -0.003(2) -0.001(2)
N2 0.072(3) 0.051(3) 0.062(3) -0.001(2) -0.010(3) -0.007(2)
C1 0.077(4) 0.049(3) 0.058(3) -0.001(3) -0.003(3) 0.005(3)
C2 0.076(4) 0.048(3) 0.058(3) 0.006(3) -0.007(3) 0.003(3)
S2 0.1002(13) 0.0633(10) 0.0757(11) 0.0054(8) -0.0106(9) 0.0215(9)
C3 0.080(5) 0.061(4) 0.061(4) -0.001(3) 0.003(3) 0.006(4)
C4 0.089(5) 0.071(4) 0.080(4) -0.002(3) 0.002(4) 0.021(4)
C5 0.097(5) 0.045(3) 0.069(4) -0.003(3) -0.013(4) -0.004(3)
C6 0.086(5) 0.048(4) 0.092(5) 0.001(3) -0.013(4) -0.012(3)
C7 0.080(5) 0.062(4) 0.076(5) -0.005(4) -0.007(4) -0.010(4)
C8 0.095(6) 0.070(5) 0.057(4) 0.006(3) -0.011(4) 0.005(4)
C9 0.088(6) 0.117(8) 0.111(8) 0.005(7) 0.007(6) 0.027(6)
C10 0.129(7) 0.071(5) 0.107(6) -0.014(4) -0.003(5) 0.037(5)
C11 0.083(5) 0.081(5) 0.077(4) -0.002(4) 0.011(4) -0.005(4)
C12 0.083(5) 0.084(5) 0.098(5) 0.005(4) 0.005(4) -0.016(4)
N3 0.078(4) 0.082(4) 0.087(4) -0.001(3) -0.009(3) -0.012(3)
C13 0.126(8) 0.113(7) 0.134(8) -0.025(6) -0.007(7) -0.026(6)
C14 0.132(11) 0.255(20) 0.126(10) -0.033(12) -0.041(8) -0.021(11)
C15 0.119(10) 0.253(20) 0.148(11) 0.063(12) -0.036(8) -0.015(11)
C16 0.123(8) 0.129(8) 0.116(7) 0.016(6) -0.019(7) 0.019(7)
C17 0.079(4) 0.040(3) 0.058(3) 0.001(2) -0.005(3) 0.008(3)
C18 0.077(5) 0.052(4) 0.082(4) -0.007(3) -0.007(3) 0.003(3)
C19 0.099(6) 0.055(4) 0.077(4) -0.009(3) -0.019(4) 0.008(4)
C20 0.107(6) 0.056(4) 0.067(4) 0.001(3) 0.014(4) 0.010(4)
C21 0.088(6) 0.072(5) 0.100(6) 0.005(4) 0.030(5) 0.003(4)
C22 0.074(4) 0.063(4) 0.085(5) -0.002(3) -0.002(4) 0.004(3)
C23 0.176(9) 0.087(6) 0.089(5) -0.013(5) 0.026(6) 0.022(6)
C24 0.091(5) 0.055(4) 0.048(3) -0.007(3) 0.001(3) 0.004(3)
C25 0.095(6) 0.079(5) 0.077(5) 0.007(4) -0.006(4) -0.004(4)
C26 0.088(6) 0.103(6) 0.092(5) 0.005(5) -0.015(4) 0.012(5)
C27 0.103(6) 0.082(5) 0.054(4) -0.003(3) -0.006(4) 0.023(4)
C28 0.118(7) 0.069(5) 0.061(4) 0.011(3) 0.011(4) 0.009(4)
C29 0.088(5) 0.074(4) 0.066(4) 0.000(3) 0.001(4) 0.007(4)
C30 0.162(9) 0.118(7) 0.082(5) 0.002(5) -0.030(5) 0.062(6)
C31 0.113(7) 0.122(8) 0.124(8) 0.023(6) 0.027(6) -0.007(6)
Cl1 0.166(7) 0.183(11) 0.198(10) 0.077(8) 0.085(6) 0.034(7)
Cl2 0.209(10) 0.120(5) 0.153(6) 0.011(4) 0.072(6) -0.002(6)
Cl3 0.110(4) 0.191(8) 0.148(6) 0.031(4) 0.002(4) -0.040(4)
CL2 0.112(8) 0.154(10) 0.129(8) 0.021(8) 0.042(6) 0.019(7)
Cl4 0.236(12) 0.139(6) 0.162(7) 0.014(5) 0.049(7) -0.016(6)
Cl5 0.154(9) 0.338(20) 0.180(8) 0.020(10) -0.005(6) 0.113(12)
Cl6 0.173(10) 0.240(15) 0.221(11) -0.088(11) 0.053(9) -0.105(10)
Cl1' 0.225(23) 0.112(11) 0.332(27) -0.045(13) 0.114(20) -0.064(12)
Cl2' 0.193(15) 0.665(57) 0.167(20) 0.085(24) -0.006(13) -0.050(22)
Cl3' 0.263(21) 0.083(6) 0.104(8) 0.008(5) 0.057(9) -0.041(9)
Cl4' 0.265(20) 0.430(34) 0.243(14) 0.086(18) 0.051(12) 0.220(24)
Cl5' 0.258(15) 0.143(7) 0.255(13) 0.004(7) 0.105(11) 0.021(8)
Cl6' 0.222(13) 0.303(22) 0.413(30) -0.227(21) 0.013(18) -0.056(15)

loop_
_atom_site_label
_atom_site_type_symbol
_atom_site_fract_x
_atom_site_fract_y
_atom_site_fract_z
_atom_site_U_iso_or_equiv
_atom_site_thermal_displace_type
_atom_site_occupancy
_atom_site_calc_flag
_atom_site_refinement_flags
_atom_site_disorder_group
Re Re 0.13347(2) 0.090152(14) 0.197311(11) 0.05553(10) Uani 1 d . .
O1 O 0.0339(3) 0.0361(3) 0.2138(2) 0.0717(11) Uani 1 d . .
S1 S 0.13365(11) 0.07780(9) 0.07950(7) 0.0608(4) Uani 1 d . .
S3 S 0.24549(12) -0.01523(10) 0.21831(8) 0.0661(4) Uani 1 d . .
S4 S 0.15750(14) 0.14748(11) 0.30948(8) 0.0766(5) Uani 1 d . .
N1 N 0.0676(3) 0.2260(3) 0.1723(2) 0.0570(11) Uani 1 d . .
N2 N 0.2595(4) 0.1920(3) 0.1818(3) 0.0616(13) Uani 1 d . .
C1 C 0.0338(4) 0.1508(4) 0.0575(3) 0.0616(15) Uani 1 d . .
C2 C 0.0476(5) 0.2378(4) 0.0985(3) 0.0608(15) Uani 1 d . .
S2 S -0.04817(14) 0.31916(12) 0.09237(9) 0.0799(5) Uani 1 d . .
C3 C -0.0201(5) 0.2345(5) 0.2087(4) 0.067(2) Uani 1 d . .
C4 C -0.0827(5) 0.3103(5) 0.1808(4) 0.080(2) Uani 1 d . .
C5 C 0.1339(5) 0.3008(4) 0.1934(4) 0.071(2) Uani 1 d . .
C6 C 0.2278(5) 0.2852(4) 0.1675(4) 0.076(2) Uani 1 d . .
C7 C -0.0558(5) 0.0998(5) 0.0708(4) 0.073(2) Uani 1 d . .
C8 C 0.0401(6) 0.1740(5) -0.0172(3) 0.074(2) Uani 1 d . .
C9 C -0.1833(7) 0.2811(8) 0.1841(6) 0.105(3) Uani 1 d . .
C10 C -0.0696(7) 0.4011(5) 0.2171(5) 0.103(3) Uani 1 d . .
H10A H -0.0065(10) 0.4194(17) 0.2144(23) 0.120(17) Uiso 1 calc R .
H10B H -0.0860(33) 0.3948(10) 0.2635(8) 0.120(17) Uiso 1 calc R .
H10C H -0.1081(27) 0.4459(10) 0.1960(17) 0.120(17) Uiso 1 calc R .
C11 C 0.3358(5) 0.1667(5) 0.1369(4) 0.080(2) Uani 1 d . .
H11A H 0.3149(5) 0.1717(5) 0.0904(4) 0.097(17) Uiso 1 calc R .
H11B H 0.3525(5) 0.1042(5) 0.1451(4) 0.097(17) Uiso 1 calc R .
C12 C 0.4204(5) 0.2258(5) 0.1473(4) 0.088(2) Uani 1 d . .
H12A H 0.4700(5) 0.2025(5) 0.1203(4) 0.080(14) Uiso 1 calc R .
H12B H 0.4067(5) 0.2866(5) 0.1320(4) 0.080(14) Uiso 1 calc R .
N3 N 0.4498(4) 0.2288(4) 0.2169(3) 0.083(2) Uani 1 d . .
C13 C 0.5138(7) 0.3016(7) 0.2317(5) 0.124(3) Uani 1 d . .
H13A H 0.4821(7) 0.3591(7) 0.2343(5) 0.124(23) Uiso 1 calc R .
H13B H 0.5605(7) 0.3056(7) 0.1974(5) 0.124(23) Uiso 1 calc R .
C14 C 0.5554(9) 0.2764(13) 0.2983(7) 0.171(6) Uani 1 d . .
H14A H 0.5220(9) 0.3043(13) 0.3347(7) 0.278(64) Uiso 1 calc R .
H14B H 0.6191(9) 0.2954(13) 0.3012(7) 0.278(64) Uiso 1 calc R .
C15 C 0.5483(9) 0.1739(13) 0.3021(7) 0.174(6) Uani 1 d . .
H15A H 0.6088(9) 0.1464(13) 0.3030(7) 0.200(41) Uiso 1 calc R .
H15B H 0.5157(9) 0.1554(13) 0.3420(7) 0.200(41) Uiso 1 calc R .
C16 C 0.4959(7) 0.1474(8) 0.2394(5) 0.123(3) Uani 1 d . .
H16A H 0.5373(7) 0.1255(8) 0.2053(5) 0.165(32) Uiso 1 calc R .
H16B H 0.4516(7) 0.1004(8) 0.2492(5) 0.165(32) Uiso 1 calc R .
C17 C 0.2714(4) -0.0840(3) 0.1469(3) 0.0590(14) Uani 1 d . .
C18 C 0.2046(5) -0.1327(4) 0.1120(3) 0.071(2) Uani 1 d . .
H18 H 0.1430(5) -0.1254(4) 0.1224(3) 0.097(25) Uiso 1 calc R .
C19 C 0.2292(6) -0.1922(4) 0.0616(4) 0.077(2) Uani 1 d . .
C20 C 0.3192(6) -0.2054(4) 0.0451(3) 0.077(2) Uani 1 d . .
C21 C 0.3850(6) -0.1582(5) 0.0793(4) 0.087(2) Uani 1 d . .
C22 C 0.3618(5) -0.0967(4) 0.1303(4) 0.074(2) Uani 1 d . .
H22 H 0.4078(5) -0.0646(4) 0.1529(4) 0.094(24) Uiso 1 calc R .
C23 C 0.3453(7) -0.2754(6) -0.0079(4) 0.117(3) Uani 1 d . .
H23A H 0.2934(16) -0.3135(30) -0.0177(26) 0.170(25) Uiso 1 calc R .
H23B H 0.3954(31) -0.3115(31) 0.0089(14) 0.170(25) Uiso 1 calc R .
H23C H 0.3635(46) -0.2450(6) -0.0483(12) 0.170(25) Uiso 1 calc R .
C24 C 0.2198(5) 0.0741(4) 0.3640(3) 0.065(2) Uani 1 d . .
C25 C 0.3105(6) 0.0900(5) 0.3796(4) 0.084(2) Uani 1 d . .
H25 H 0.3425(6) 0.1342(5) 0.3564(4) 0.103(26) Uiso 1 calc R .
C26 C 0.3549(6) 0.0402(6) 0.4302(4) 0.094(2) Uani 1 d . .
H26 H 0.4166(6) 0.0517(6) 0.4394(4) 0.095(24) Uiso 1 calc R .
C27 C 0.3115(6) -0.0243(5) 0.4665(3) 0.080(2) Uani 1 d . .
C28 C 0.2222(7) -0.0421(5) 0.4485(4) 0.083(2) Uani 1 d . .
C29 C 0.1752(6) 0.0050(5) 0.3976(3) 0.076(2) Uani 1 d . .
C30 C 0.3565(7) -0.0722(6) 0.5248(4) 0.121(4) Uani 1 d . .
H30A H 0.3226(29) -0.1260(27) 0.5348(24) 0.190(29) Uiso 1 calc R .
H30B H 0.3574(46) -0.0332(19) 0.5634(11) 0.190(29) Uiso 1 calc R .
H30C H 0.4183(17) -0.0879(44) 0.5134(14) 0.190(29) Uiso 1 calc R .
HN2 H 0.2790(36) 0.1922(35) 0.2250(28) 0.055(16) Uiso 1 d . .
H2 H 0.0982(39) 0.2707(40) 0.0793(29) 0.065(17) Uiso 1 d . .
H3A H -0.0083(33) 0.2431(34) 0.2545(28) 0.048(14) Uiso 1 d . .
H3B H -0.0564(41) 0.1908(42) 0.2012(30) 0.061(19) Uiso 1 d . .
H5A H 0.1102(39) 0.3608(46) 0.1759(30) 0.073(17) Uiso 1 d . .
H5B H 0.1249(40) 0.3001(39) 0.2469(34) 0.076(18) Uiso 1 d . .
H6A H 0.2680(38) 0.3320(40) 0.1920(28) 0.066(16) Uiso 1 d . .
H6B H 0.2328(37) 0.2824(38) 0.1090(30) 0.066(16) Uiso 1 d . .
H7A H -0.0633(44) 0.0730(42) 0.1186(35) 0.082(21) Uiso 1 d . .
H7B H -0.1110(48) 0.1445(49) 0.0608(34) 0.094(22) Uiso 1 d . .
H7C H -0.0626(42) 0.0466(48) 0.0369(33) 0.084(20) Uiso 1 d . .
H8A H -0.0078(50) 0.2142(50) -0.0239(35) 0.091(24) Uiso 1 d . .
H8B H 0.0261(42) 0.1100(44) -0.0437(32) 0.078(19) Uiso 1 d . .
H8C H 0.1021(40) 0.2019(38) -0.0245(27) 0.058(17) Uiso 1 d . .
H9A H -0.2264(51) 0.3282(52) 0.1638(36) 0.096(23) Uiso 1 d . .
H9B H -0.1977(54) 0.2758(57) 0.2271(41) 0.108(31) Uiso 1 d . .
H9C H -0.1923(46) 0.2230(52) 0.1591(35) 0.083(23) Uiso 1 d . .
H19 H 0.1893(43) -0.2275(45) 0.0385(31) 0.077(20) Uiso 1 d . .
H21 H 0.4473(56) -0.1601(57) 0.0739(42) 0.119(31) Uiso 1 d . .
H28 H 0.1892(60) -0.0765(54) 0.4779(45) 0.117(31) Uiso 1 d . .
H29 H 0.1103(47) -0.0068(49) 0.3934(34) 0.094(24) Uiso 1 d . .
C31 C 0.0906(7) -0.0603(7) 0.6525(5) 0.120(3) Uani 1 d . .
Cl1 Cl 0.0859(12) 0.0196(11) 0.5937(8) 0.181(5) Uani 0.62(3) d P .
Cl2 Cl 0.1182(11) -0.1685(8) 0.6218(5) 0.160(4) Uani 0.62(3) d P .
Cl3 Cl 0.1814(6) -0.0386(6) 0.7181(6) 0.149(4) Uani 0.62(3) d P .
CL2 C 0.2005(7) 0.5303(9) 0.5619(6) 0.131(4) Uani 1 d . .
Cl4 Cl 0.1818(10) 0.4334(6) 0.6114(5) 0.179(5) Uani 0.52(2) d P .
Cl5 Cl 0.1048(9) 0.5671(13) 0.5274(6) 0.224(8) Uani 0.52(2) d P .
Cl6 Cl 0.2576(9) 0.6023(11) 0.6099(7) 0.211(8) Uani 0.52(2) d P .
Cl1' Cl 0.0724(24) -0.1509(15) 0.5975(20) 0.222(13) Uani 0.38(3) d P .
Cl2' Cl 0.1828(17) -0.0662(32) 0.6854(18) 0.341(19) Uani 0.38(3) d P .
Cl3' Cl 0.1069(19) 0.0332(12) 0.5986(9) 0.150(7) Uani 0.38(3) d P .
Cl4' Cl 0.2488(14) 0.5023(19) 0.6365(7) 0.312(15) Uani 0.48(2) d P .
Cl5' Cl 0.1912(13) 0.6558(7) 0.5716(8) 0.217(7) Uani 0.48(2) d P .
Cl6' Cl 0.0963(11) 0.4980(16) 0.5590(13) 0.313(14) Uani 0.48(2) d P .

loop_
_atom_type_symbol
_atom_type_description
_atom_type_scat_dispersion_real
_atom_type_scat_dispersion_imag
_atom_type_scat_source
C C 0.0033 0.0016 'International Tables Vol C Tables 4.2.6.8 and 6.1.1.4'
H H 0.0000 0.0000 'International Tables Vol C Tables 4.2.6.8 and 6.1.1.4'
N N 0.0061 0.0033 'International Tables Vol C Tables 4.2.6.8 and 6.1.1.4'
O O 0.0106 0.0060 'International Tables Vol C Tables 4.2.6.8 and 6.1.1.4'
S S 0.1246 0.1234 'International Tables Vol C Tables 4.2.6.8 and 6.1.1.4'
Cl Cl 0.1484 0.1585 'International Tables Vol C Tables 4.2.6.8 and 6.1.1.4'
Re Re -1.0185 7.2310 'International Tables Vol C Tables 4.2.6.8 and 6.1.1.4'

loop_
_geom_angle_atom_site_label_1
_geom_angle_atom_site_label_2
_geom_angle_atom_site_label_3
_geom_angle
_geom_angle_site_symmetry_1
_geom_angle_site_symmetry_3
_geom_angle_publ_flag
O1 Re N1 95.8(2) . . ?
O1 Re S3 104.6(2) . . ?
N1 Re S3 159.47(13) . . ?
O1 Re S1 99.8(2) . . ?
N1 Re S1 81.92(12) . . ?
S3 Re S1 96.66(6) . . ?
O1 Re N2 168.9(2) . . ?
N1 Re N2 74.8(2) . . ?
S3 Re N2 84.69(14) . . ?
S1 Re N2 84.72(14) . . ?
O1 Re S4 95.7(2) . . ?
N1 Re S4 86.80(12) . . ?
S3 Re S4 88.82(6) . . ?
S1 Re S4 161.57(6) . . ?
N2 Re S4 78.26(14) . . ?
C1 S1 Re 100.1(2) . . ?
C17 S3 Re 113.7(2) . . ?
C24 S4 Re 114.5(2) . . ?
C3 N1 C2 108.1(5) . . ?
C3 N1 C5 110.6(5) . . ?
C2 N1 C5 107.2(5) . . ?
C3 N1 Re 109.4(4) . . ?
C2 N1 Re 112.9(3) . . ?
C5 N1 Re 108.6(4) . . ?
C6 N2 C11 110.7(6) . . ?
C6 N2 Re 111.9(4) . . ?
C11 N2 Re 120.0(4) . . ?
C8 C1 C7 110.1(6) . . ?
C8 C1 C2 108.4(5) . . ?
C7 C1 C2 115.2(5) . . ?
C8 C1 S1 107.4(5) . . ?
C7 C1 S1 109.8(4) . . ?
C2 C1 S1 105.6(4) . . ?
N1 C2 C1 116.2(5) . . ?
N1 C2 S2 105.9(4) . . ?
C1 C2 S2 114.9(4) . . ?
C4 S2 C2 96.2(3) . . ?
N1 C3 C4 113.3(6) . . ?
C9 C4 C10 109.8(7) . . ?
C9 C4 C3 109.8(7) . . ?
C10 C4 C3 113.7(6) . . ?
C9 C4 S2 109.7(6) . . ?
C10 C4 S2 110.6(6) . . ?
C3 C4 S2 103.0(5) . . ?
C6 C5 N1 112.0(5) . . ?
N2 C6 C5 111.4(6) . . ?
N2 C11 C12 112.6(6) . . ?
N3 C12 C11 112.0(6) . . ?
C12 N3 C16 113.6(7) . . ?
C12 N3 C13 113.3(7) . . ?
C16 N3 C13 105.2(7) . . ?
N3 C13 C14 104.0(10) . . ?
C13 C14 C15 105.5(11) . . ?
C16 C15 C14 104.7(11) . . ?
N3 C16 C15 105.5(10) . . ?
C22 C17 C18 118.3(6) . . ?
C22 C17 S3 118.9(5) . . ?
C18 C17 S3 122.4(5) . . ?
C19 C18 C17 120.3(7) . . ?
C20 C19 C18 121.6(7) . . ?
C21 C20 C19 118.5(7) . . ?
C21 C20 C23 120.7(8) . . ?
C19 C20 C23 120.7(7) . . ?
C20 C21 C22 121.1(8) . . ?
C17 C22 C21 120.2(7) . . ?
C25 C24 C29 118.3(6) . . ?
C25 C24 S4 120.9(5) . . ?
C29 C24 S4 120.4(6) . . ?
C24 C25 C26 120.3(8) . . ?
C27 C26 C25 122.6(8) . . ?
C26 C27 C28 116.4(7) . . ?
C26 C27 C30 122.8(8) . . ?
C28 C27 C30 120.8(8) . . ?
C27 C28 C29 123.0(8) . . ?
C24 C29 C28 119.2(8) . . ?
Cl2' C31 Cl1 112.2(13) . . ?
Cl2' C31 Cl1' 110.9(16) . . ?
Cl1 C31 Cl1' 95.9(13) . . ?
Cl2' C31 Cl3' 100.6(15) . . ?
Cl1 C31 Cl3' 12.1(13) . . ?
Cl1' C31 Cl3' 104.1(14) . . ?
Cl2' C31 Cl2 83.6(19) . . ?
Cl1 C31 Cl2 114.2(8) . . ?
Cl1' C31 Cl2 28.3(14) . . ?
Cl3' C31 Cl2 117.9(8) . . ?
Cl2' C31 Cl3 23.0(19) . . ?
Cl1 C31 Cl3 112.9(10) . . ?
Cl1' C31 Cl3 131.7(16) . . ?
Cl3' C31 Cl3 100.8(10) . . ?
Cl2 C31 Cl3 103.5(7) . . ?
Cl1' Cl2 C31 74.8(20) . . ?
Cl1' Cl2 Cl2' 116.1(23) . . ?
C31 Cl2 Cl2' 42.7(10) . . ?
Cl2' Cl3 C31 49.3(25) . . ?
Cl6' CL2 Cl5 43.9(9) . . ?
Cl6' CL2 Cl6 133.4(10) . . ?
Cl5 CL2 Cl6 116.4(11) . . ?
Cl6' CL2 Cl4' 110.0(13) . . ?
Cl5 CL2 Cl4' 142.3(8) . . ?
Cl6 CL2 Cl4' 56.6(10) . . ?
Cl6' CL2 Cl4 67.6(11) . . ?
Cl5 CL2 Cl4 111.4(10) . . ?
Cl6 CL2 Cl4 106.5(9) . . ?
Cl4' CL2 Cl4 51.2(10) . . ?
Cl6' CL2 Cl5' 103.4(9) . . ?
Cl5 CL2 Cl5' 69.5(8) . . ?
Cl6 CL2 Cl5' 48.3(7) . . ?
Cl4' CL2 Cl5' 100.6(11) . . ?
Cl4 CL2 Cl5' 137.5(7) . . ?
Cl4' Cl4 CL2 61.5(7) . . ?
Cl4' Cl4 Cl6' 105.1(8) . . ?
CL2 Cl4 Cl6' 51.8(7) . . ?
Cl6' Cl5 CL2 66.1(10) . . ?
Cl6' Cl5 Cl5' 113.3(13) . . ?
CL2 Cl5 Cl5' 60.8(7) . . ?
Cl5' Cl6 Cl4' 128.9(11) . . ?
Cl5' Cl6 CL2 74.0(8) . . ?
Cl4' Cl6 CL2 62.8(8) . . ?
Cl2 Cl1' C31 76.9(27) . . ?
Cl3 Cl2' C31 107.7(39) . . ?
Cl3 Cl2' Cl2 147.7(27) . . ?
C31 Cl2' Cl2 53.7(13) . . ?
Cl4 Cl4' Cl6 126.0(12) . . ?
Cl4 Cl4' CL2 67.3(10) . . ?
Cl6 Cl4' CL2 60.6(7) . . ?
Cl6 Cl5' CL2 57.6(6) . . ?
Cl6 Cl5' Cl5 106.1(7) . . ?
CL2 Cl5' Cl5 49.7(6) . . ?
Cl5 Cl6' CL2 70.0(12) . . ?
Cl5 Cl6' Cl4 130.5(14) . . ?
CL2 Cl6' Cl4 60.6(9) . . ?

loop_
_geom_bond_atom_site_label_1
_geom_bond_atom_site_label_2
_geom_bond_distance
_geom_bond_site_symmetry_2
_geom_bond_publ_flag
Re O1 1.692(4) . ?
Re N1 2.279(5) . ?
Re S3 2.290(2) . ?
Re S1 2.346(2) . ?
Re N2 2.399(5) . ?
Re S4 2.403(2) . ?
S1 C1 1.858(6) . ?
S3 C17 1.790(6) . ?
S4 C24 1.772(6) . ?
N1 C3 1.482(8) . ?
N1 C2 1.501(7) . ?
N1 C5 1.523(8) . ?
N2 C6 1.480(8) . ?
N2 C11 1.485(8) . ?
C1 C8 1.528(9) . ?
C1 C7 1.533(9) . ?
C1 C2 1.535(8) . ?
C2 S2 1.845(6) . ?
S2 C4 1.839(8) . ?
C3 C4 1.542(9) . ?
C4 C9 1.530(12) . ?
C4 C10 1.535(10) . ?
C5 C6 1.487(10) . ?
C11 C12 1.522(9) . ?
C12 N3 1.439(9) . ?
N3 C16 1.447(11) . ?
N3 C13 1.453(10) . ?
C13 C14 1.493(15) . ?
C14 C15 1.52(2) . ?
C15 C16 1.500(15) . ?
C17 C22 1.375(9) . ?
C17 C18 1.387(8) . ?
C18 C19 1.383(9) . ?
C19 C20 1.370(10) . ?
C20 C21 1.358(11) . ?
C20 C23 1.529(10) . ?
C21 C22 1.407(10) . ?
C24 C25 1.372(10) . ?
C24 C29 1.388(9) . ?
C25 C26 1.395(10) . ?
C26 C27 1.358(11) . ?
C27 C28 1.368(11) . ?
C27 C30 1.499(9) . ?
C28 C29 1.398(10) . ?
C31 Cl2' 1.49(3) . ?
C31 Cl1 1.66(2) . ?
C31 Cl1' 1.75(3) . ?
C31 Cl3' 1.77(2) . ?
C31 Cl2 1.76(2) . ?
C31 Cl3 1.87(2) . ?
Cl2 Cl1' 0.86(4) . ?
Cl2 Cl2' 2.18(5) . ?
Cl3 Cl2' 0.77(4) . ?
CL2 Cl6' 1.59(2) . ?
CL2 Cl5 1.64(2) . ?
CL2 Cl6 1.646(15) . ?
CL2 Cl4' 1.68(2) . ?
CL2 Cl4 1.763(14) . ?
CL2 Cl5' 1.87(2) . ?
Cl4 Cl4' 1.49(3) . ?
Cl4 Cl6' 1.87(3) . ?
Cl5 Cl6' 1.21(2) . ?
Cl5 Cl5' 2.01(2) . ?
Cl6 Cl5' 1.46(2) . ?
Cl6 Cl4' 1.58(2) . ?
